data_4032291
loop_
_publ_author_name
'Huang, Changfeng'
'Li, Shuangjiang'
'Thakellapalli, Haresh'
'Farajidizaji, Behzad'
'Huang, Yiwei'
'Akhmedov, Novruz G.'
'Popp, Brian V.'
'Petersen, Jeffrey L.'
'Wang, Kung K.'

_publ_section_title
;
 Synthesis of Partially Hydrogenated Cycloparaphenylenes with Bent and
 Fused Structures Bearing Armchair Carbon Nanotube-like Connections.
;
_journal_issue 2
_journal_name_full 'The Journal of organic chemistry'
_journal_page_first 1166
_journal_page_last 1174
_journal_paper_doi 10.1021/acs.joc.6b02789
_journal_volume 82
_journal_year 2017
_chemical_formula_sum 'C40 H30 Br4 O2'
_chemical_formula_weight 862.28
_space_group_crystal_system triclinic
_space_group_IT_number 2
_space_group_name_Hall '-P 1'
_space_group_name_H-M_alt 'P -1'
_symmetry_space_group_name_Hall '-P 1'
_symmetry_space_group_name_H-M 'P -1'
_atom_sites_solution_hydrogens geom
_cell_angle_alpha 113.5216(14)
_cell_angle_beta 102.0238(15)
_cell_angle_gamma 94.4772(16)
_cell_formula_units_Z 1
_cell_length_a 9.5245(5)
_cell_length_b 9.7842(5)
_cell_length_c 10.2374(5)
_cell_measurement_reflns_used 7506
_cell_measurement_temperature 296.(2)
_cell_measurement_theta_max 30.1372
_cell_measurement_theta_min 2.9025
_cell_volume 841.62(8)
_computing_cell_refinement 'SAINT V8.34A (Bruker AXS Inc., 2013)'
_computing_data_reduction 'SAINT V8.34A (Bruker AXS Inc., 2013)'
_computing_structure_refinement 'SHELXL-2014 (Sheldrick, 2014)'
_diffrn_ambient_temperature 296.(2)
_diffrn_detector_area_resol_mean 10.4167
_diffrn_measured_fraction_theta_full 0.991
_diffrn_measured_fraction_theta_max 0.991
_diffrn_measurement_device_type 'Bruker AXS D8 Venture fixed chi'
_diffrn_measurement_method 'omega scans'
_diffrn_radiation_monochromator Triumph
_diffrn_radiation_type 'Mo K\a'
_diffrn_radiation_wavelength 0.71073
_diffrn_reflns_av_R_equivalents 0.0405
_diffrn_reflns_av_unetI/netI 0.0363
_diffrn_reflns_limit_h_max 12
_diffrn_reflns_limit_h_min -12
_diffrn_reflns_limit_k_max 12
_diffrn_reflns_limit_k_min -12
_diffrn_reflns_limit_l_max 13
_diffrn_reflns_limit_l_min -13
_diffrn_reflns_number 15495
_diffrn_reflns_theta_full 27.50
_diffrn_reflns_theta_max 27.50
_diffrn_reflns_theta_min 3.18
_exptl_absorpt_coefficient_mu 4.817
_exptl_absorpt_correction_T_max 0.51
_exptl_absorpt_correction_T_min 0.19
_exptl_absorpt_correction_type numerical
_exptl_absorpt_process_details 'SADABS V2014/3 (Bruker AXS Inc.)'
_exptl_crystal_colour colourless
_exptl_crystal_density_diffrn 1.701
_exptl_crystal_density_method 'not measured'
_exptl_crystal_description parallelopiped
_exptl_crystal_F_000 426
_exptl_crystal_size_max 0.428
_exptl_crystal_size_mid 0.220
_exptl_crystal_size_min 0.164
_refine_diff_density_max 1.223
_refine_diff_density_min -0.957
_refine_ls_extinction_method none
_refine_ls_goodness_of_fit_ref 1.021
_refine_ls_hydrogen_treatment riding
_refine_ls_matrix_type full
_refine_ls_number_parameters 209
_refine_ls_number_reflns 3829
_refine_ls_number_restraints 0
_refine_ls_restrained_S_all 1.021
_refine_ls_R_factor_all 0.0797
_refine_ls_R_factor_gt 0.0471
_refine_ls_shift/su_max 0.000
_refine_ls_shift/su_mean 0.000
_refine_ls_structure_factor_coef Fsqd
_refine_ls_weighting_details 'w=1/[\s^2^(Fo^2^)+(0.0264P)^2^+1.9344P] where P=(Fo^2^+2Fc^2^)/3'
_refine_ls_weighting_scheme calc
_refine_ls_wR_factor_gt 0.0927
_refine_ls_wR_factor_ref 0.1073
_reflns_number_gt 2629
_reflns_number_total 3829
_reflns_threshold_expression 'I > 2\s(I)'
_cod_data_source_file jo6b02789_si_001.cif
_cod_data_source_block compound_6
_cod_original_cell_volume 841.62(7)
_cod_database_code 4032291

loop_
_space_group_symop_operation_xyz
'x, y, z'
'-x, -y, -z'

loop_
_atom_site_type_symbol
_atom_site_label
_atom_site_fract_x
_atom_site_fract_y
_atom_site_fract_z
_atom_site_U_iso_or_equiv
_atom_site_adp_type
_atom_site_calc_flag
_atom_site_refinement_flags_adp
_atom_site_refinement_flags_posn
_atom_site_occupancy
Br Br1 0.12933(8) 0.26568(7) 0.67303(6) 0.0849(2) Uani d . . 1
Br Br2 0.46823(6) 0.99057(6) 0.80293(5) 0.06669(18) Uani d . . 1
O O1 -0.1532(3) 0.2356(3) -0.0264(3) 0.0385(6) Uani d . . 1
C C1 -0.0773(4) 0.3700(3) -0.0120(3) 0.0286(7) Uani d . . 1
C C2 0.0735(4) 0.4021(4) 0.0460(3) 0.0283(7) Uani d . . 1
C C3 0.1504(4) 0.2850(4) 0.0792(3) 0.0313(8) Uani d . . 1
H H3 0.1034 0.1856 -0.0007 0.038 Uiso calc U R 1
C C4 0.3076(4) 0.3074(5) 0.0785(4) 0.0405(9) Uani d . . 1
H H4 0.3555 0.2252 0.0622 0.049 Uiso calc U R 1
C C5 0.3813(5) 0.4366(5) 0.0995(4) 0.0428(9) Uani d . . 1
H H5 0.4781 0.441 0.0953 0.051 Uiso calc U R 1
C C6 0.3166(4) 0.5772(4) 0.1301(4) 0.0325(8) Uani d . . 1
H H6 0.3588 0.6329 0.0821 0.039 Uiso calc U R 1
C C7 0.1525(4) 0.5361(4) 0.0614(3) 0.0282(7) Uani d . . 1
C C8 0.1386(4) 0.2792(4) 0.2241(4) 0.0323(8) Uani d . . 1
C C9 0.1181(5) 0.1427(4) 0.2334(4) 0.0450(10) Uani d . . 1
H H9 0.1085 0.0531 0.1499 0.054 Uiso calc U R 1
C C10 0.1115(5) 0.1366(5) 0.3648(5) 0.0545(11) Uani d . . 1
H H10 0.0957 0.0437 0.3693 0.065 Uiso calc U R 1
C C11 0.1285(5) 0.2694(5) 0.4886(4) 0.0463(10) Uani d . . 1
C C12 0.1487(5) 0.4058(4) 0.4824(4) 0.0430(9) Uani d . . 1
H H12 0.1605 0.4951 0.5668 0.052 Uiso calc U R 1
C C13 0.1515(4) 0.4109(4) 0.3497(4) 0.0366(8) Uani d . . 1
H H13 0.1621 0.5039 0.345 0.044 Uiso calc U R 1
C C14 0.3563(4) 0.6814(4) 0.2972(4) 0.0327(8) Uani d . . 1
C C15 0.4587(5) 0.6541(6) 0.3965(5) 0.0609(13) Uani d . . 1
H H15 0.5064 0.5727 0.3617 0.073 Uiso calc U R 1
C C16 0.4921(5) 0.7447(6) 0.5469(5) 0.0651(14) Uani d . . 1
H H16 0.5606 0.7237 0.6123 0.078 Uiso calc U R 1
C C17 0.4239(4) 0.8644(5) 0.5974(4) 0.0425(9) Uani d . . 1
C C18 0.3238(6) 0.8946(6) 0.5026(5) 0.0737(16) Uani d . . 1
H H18 0.277 0.9767 0.5379 0.088 Uiso calc U R 1
C C19 0.2913(6) 0.8026(5) 0.3523(5) 0.0646(14) Uani d . . 1
H H19 0.223 0.8248 0.2877 0.078 Uiso calc U R 1
C C20 -0.2147(5) 0.2499(5) 0.0939(5) 0.0506(11) Uani d . . 1
H H20A -0.141 0.3027 0.1854 0.076 Uiso calc U R 1
H H20B -0.2512 0.151 0.0838 0.076 Uiso calc U R 1
H H20C -0.2932 0.3057 0.0929 0.076 Uiso calc U R 1

loop_
_atom_site_aniso_label
_atom_site_aniso_U_11
_atom_site_aniso_U_22
_atom_site_aniso_U_33
_atom_site_aniso_U_12
_atom_site_aniso_U_13
_atom_site_aniso_U_23
Br1 0.1417(6) 0.0877(4) 0.0573(3) 0.0369(4) 0.0464(3) 0.0501(3)
Br2 0.0849(4) 0.0664(3) 0.0309(2) -0.0022(3) 0.0055(2) 0.0104(2)
O1 0.0499(16) 0.0276(12) 0.0355(13) -0.0009(11) 0.0070(12) 0.0143(11)
C1 0.041(2) 0.0210(15) 0.0215(15) 0.0027(14) 0.0069(14) 0.0073(13)
C2 0.040(2) 0.0244(16) 0.0209(15) 0.0092(15) 0.0075(14) 0.0094(13)
C3 0.048(2) 0.0196(16) 0.0219(15) 0.0126(15) 0.0031(14) 0.0062(13)
C4 0.053(2) 0.044(2) 0.0294(18) 0.030(2) 0.0159(17) 0.0142(17)
C5 0.042(2) 0.055(3) 0.037(2) 0.021(2) 0.0171(17) 0.0211(19)
C6 0.0338(19) 0.0355(19) 0.0281(16) 0.0078(15) 0.0083(14) 0.0132(15)
C7 0.0358(19) 0.0292(17) 0.0185(14) 0.0075(15) 0.0081(13) 0.0083(13)
C8 0.039(2) 0.0292(17) 0.0309(17) 0.0130(15) 0.0064(15) 0.0154(15)
C9 0.068(3) 0.0268(18) 0.037(2) 0.0127(19) 0.0063(19) 0.0132(16)
C10 0.081(3) 0.040(2) 0.056(3) 0.015(2) 0.019(2) 0.033(2)
C11 0.060(3) 0.053(2) 0.037(2) 0.020(2) 0.0173(19) 0.0267(19)
C12 0.055(3) 0.037(2) 0.0363(19) 0.0137(19) 0.0125(18) 0.0144(17)
C13 0.052(2) 0.0290(18) 0.0339(18) 0.0131(17) 0.0117(17) 0.0171(15)
C14 0.0305(19) 0.0355(19) 0.0315(17) 0.0020(15) 0.0060(14) 0.0154(15)
C15 0.054(3) 0.073(3) 0.042(2) 0.033(2) 0.000(2) 0.014(2)
C16 0.058(3) 0.079(3) 0.042(2) 0.019(3) -0.009(2) 0.020(2)
C17 0.046(2) 0.044(2) 0.0292(18) -0.0048(18) 0.0036(16) 0.0125(17)
C18 0.101(4) 0.067(3) 0.037(2) 0.051(3) 0.003(2) 0.007(2)
C19 0.086(4) 0.063(3) 0.034(2) 0.040(3) 0.000(2) 0.013(2)
C20 0.049(3) 0.063(3) 0.050(2) -0.003(2) 0.0085(19) 0.038(2)

loop_
_atom_type_symbol
_atom_type_description
_atom_type_scat_dispersion_real
_atom_type_scat_dispersion_imag
_atom_type_scat_source
C C 0.0033 0.0016 'International Tables Vol C Tables 4.2.6.8 and 6.1.1.4'
H H 0.0000 0.0000 'International Tables Vol C Tables 4.2.6.8 and 6.1.1.4'
O O 0.0106 0.0060 'International Tables Vol C Tables 4.2.6.8 and 6.1.1.4'
Br Br -0.2901 2.4595 'International Tables Vol C Tables 4.2.6.8 and 6.1.1.4'

loop_
_geom_angle_atom_site_label_1
_geom_angle_atom_site_label_2
_geom_angle_atom_site_label_3
_geom_angle_site_symmetry_1
_geom_angle_site_symmetry_3
_geom_angle
C1 O1 C20 . . 114.6(3)
O1 C1 C7 . 2_565 119.4(3)
O1 C1 C2 . . 118.1(3)
C7 C1 C2 2_565 . 122.5(3)
C1 C2 C7 . . 119.3(3)
C1 C2 C3 . . 119.5(3)
C7 C2 C3 . . 121.0(3)
C4 C3 C2 . . 111.3(3)
C4 C3 C8 . . 109.7(3)
C2 C3 C8 . . 114.1(3)
C5 C4 C3 . . 123.5(3)
C4 C5 C6 . . 122.9(4)
C5 C6 C7 . . 110.2(3)
C5 C6 C14 . . 111.3(3)
C7 C6 C14 . . 112.3(3)
C1 C7 C2 2_565 . 118.2(3)
C1 C7 C6 2_565 . 121.4(3)
C2 C7 C6 . . 120.5(3)
C9 C8 C13 . . 118.3(3)
C9 C8 C3 . . 120.8(3)
C13 C8 C3 . . 120.9(3)
C8 C9 C10 . . 121.2(4)
C11 C10 C9 . . 119.2(4)
C12 C11 C10 . . 120.8(4)
C12 C11 Br1 . . 118.8(3)
C10 C11 Br1 . . 120.3(3)
C11 C12 C13 . . 119.7(4)
C12 C13 C8 . . 120.8(3)
C19 C14 C15 . . 117.3(4)
C19 C14 C6 . . 121.4(3)
C15 C14 C6 . . 121.3(3)
C14 C15 C16 . . 121.6(4)
C17 C16 C15 . . 119.2(4)
C18 C17 C16 . . 120.5(4)
C18 C17 Br2 . . 119.5(3)
C16 C17 Br2 . . 120.0(3)
C17 C18 C19 . . 119.7(4)
C14 C19 C18 . . 121.7(4)

loop_
_geom_bond_atom_site_label_1
_geom_bond_atom_site_label_2
_geom_bond_site_symmetry_2
_geom_bond_distance
Br1 C11 . 1.902(4)
Br2 C17 . 1.899(4)
O1 C1 . 1.388(4)
O1 C20 . 1.433(5)
C1 C7 2_565 1.391(5)
C1 C2 . 1.392(5)
C2 C7 . 1.394(5)
C2 C3 . 1.517(4)
C3 C4 . 1.499(5)
C3 C8 . 1.534(5)
C4 C5 . 1.311(6)
C5 C6 . 1.497(5)
C6 C7 . 1.522(5)
C6 C14 . 1.546(5)
C7 C1 2_565 1.391(5)
C8 C9 . 1.378(5)
C8 C13 . 1.384(5)
C9 C10 . 1.385(6)
C10 C11 . 1.374(6)
C11 C12 . 1.362(6)
C12 C13 . 1.384(5)
C14 C19 . 1.355(6)
C14 C15 . 1.378(5)
C15 C16 . 1.385(6)
C16 C17 . 1.355(6)
C17 C18 . 1.351(6)
C18 C19 . 1.388(6)
